data_4516448
loop_
_publ_author_name
'Janczak, Jan'

_publ_contact_author
;
    Jan Janczak
    Institute  of Low Temperature and Structure Research 
    Polish Academy of Sciences
    P.O.Box 1410
    Okolna 2 str., 50-950 Wroc\/law
    Poland
;
_publ_section_title
;
 Diversity in Supramolecular Solid-State Architecture Formed by
 Self-Assembly of 1-(Diaminomethylene)thiourea and Aliphatic Dicarboxylic
 Acids
;
_journal_issue 10
_journal_name_full 'Crystal Growth &amp; Design'
_journal_page_first 5097
_journal_paper_doi 10.1021/acs.cgd.5b01049
_journal_volume 15
_journal_year 2015
_chemical_formula_moiety '2(C2 H7 N4 S), C3 H2 O4'
_chemical_formula_sum 'C7 H16 N8 O4 S2'
_chemical_formula_weight 340.40
_space_group_IT_number 5
_space_group_name_Hall 'C 2y'
_space_group_name_H-M_alt 'C 1 2 1'
_symmetry_cell_setting monoclinic
_symmetry_space_group_name_Hall 'C 2y'
_symmetry_space_group_name_H-M 'C 1 2 1'
_atom_sites_solution_hydrogens geom
_atom_sites_solution_primary direct
_atom_sites_solution_secondary difmap
_audit_creation_method SHELXL-97
_cell_angle_alpha 90.00
_cell_angle_beta 119.509(4)
_cell_angle_gamma 90.00
_cell_formula_units_Z 4
_cell_length_a 26.1189(12)
_cell_length_b 4.0778(2)
_cell_length_c 15.4735(7)
_cell_measurement_reflns_used 782
_cell_measurement_temperature 295(2)
_cell_measurement_theta_max 28.50
_cell_measurement_theta_min 2.65
_cell_volume 1434.26(13)
_computing_cell_refinement
;
Oxford Diffraction Poland (2009). CrysAlis CCD Version 1.171.33.42.
;
_computing_data_collection
;
Oxford Diffraction Poland (2009). CrysAlis CCD Version 1.171.33.42.
;
_computing_data_reduction
;
Oxford Diffraction Poland (2009. CrysAlis CCD Version 171.32.6, 2006
;
_computing_molecular_graphics
;
Brandenburg & Putz (2006). Diamond 3.0. Crystal and Molecular
Structure Visualisation, University of Bonn, Germany
;
_computing_publication_material 'SHELXL-97 (Sheldrick, 1997)'
_computing_structure_refinement 'SHELXL-97 (Sheldrick, 1997)'
_computing_structure_solution 'SHELXS-97 (Sheldrick, 1990)'
_diffrn_ambient_temperature 295(2)
_diffrn_detector_area_resol_mean '1024x1024 with blocks 2x2'
_diffrn_measured_fraction_theta_full 0.990
_diffrn_measured_fraction_theta_max 0.928
_diffrn_measurement_device_type 'KUMA KM-4 with area CCD detector'
_diffrn_measurement_method \w-scan
_diffrn_radiation_monochromator graphite
_diffrn_radiation_source 'fine-focus sealed tube'
_diffrn_radiation_type MoK\a
_diffrn_radiation_wavelength 0.71073
_diffrn_reflns_av_R_equivalents 0.0583
_diffrn_reflns_av_sigmaI/netI 0.0988
_diffrn_reflns_limit_h_max 35
_diffrn_reflns_limit_h_min -34
_diffrn_reflns_limit_k_max 5
_diffrn_reflns_limit_k_min -4
_diffrn_reflns_limit_l_max 21
_diffrn_reflns_limit_l_min -20
_diffrn_reflns_number 10195
_diffrn_reflns_theta_full 28.50
_diffrn_reflns_theta_max 29.55
_diffrn_reflns_theta_min 2.65
_exptl_absorpt_coefficient_mu 0.402
_exptl_absorpt_correction_T_max 0.9477
_exptl_absorpt_correction_T_min 0.8783
_exptl_absorpt_correction_type numerical
_exptl_absorpt_process_details
;
Oxford Diffraction Poland (2009). CrysAlis Red, Version 1.171.33.42.
;
_exptl_crystal_colour colourless
_exptl_crystal_density_diffrn 1.576
_exptl_crystal_density_meas 1.57
_exptl_crystal_density_method floatation
_exptl_crystal_description parallelepiped
_exptl_crystal_F_000 712
_exptl_crystal_size_max 0.34
_exptl_crystal_size_mid 0.18
_exptl_crystal_size_min 0.14
_refine_diff_density_max 0.227
_refine_diff_density_min -0.238
_refine_diff_density_rms 0.055
_refine_ls_abs_structure_details 'Flack H D (1983), Acta Cryst. A39, 876-881'
_refine_ls_abs_structure_Flack 0.09(8)
_refine_ls_extinction_method none
_refine_ls_goodness_of_fit_ref 1.000
_refine_ls_hydrogen_treatment mixed
_refine_ls_matrix_type full
_refine_ls_number_parameters 239
_refine_ls_number_reflns 3200
_refine_ls_number_restraints 1
_refine_ls_restrained_S_all 1.000
_refine_ls_R_factor_all 0.1148
_refine_ls_R_factor_gt 0.0431
_refine_ls_shift/su_max 0.000
_refine_ls_shift/su_mean 0.000
_refine_ls_structure_factor_coef Fsqd
_refine_ls_weighting_details 'calc w=1/[\s^2^(Fo^2^)+(0.0284P)^2^+0.3848P] where P=(Fo^2^+2Fc^2^)/3'
_refine_ls_weighting_scheme calc
_refine_ls_wR_factor_gt 0.0625
_refine_ls_wR_factor_ref 0.0803
_reflns_number_gt 1890
_reflns_number_total 3200
_reflns_threshold_expression I>2\s(I)
_cod_data_source_file cg5b01049_si_002.cif
_cod_data_source_block 2i4tmalo_COMP1
_cod_original_cell_volume 1434.26(12)
_cod_original_sg_symbol_H-M 'C 2'
_cod_database_code 4516448

loop_
_symmetry_equiv_pos_as_xyz
'x, y, z'
'-x, y, -z'
'x+1/2, y+1/2, z'
'-x+1/2, y+1/2, -z'

loop_
_atom_site_label
_atom_site_type_symbol
_atom_site_fract_x
_atom_site_fract_y
_atom_site_fract_z
_atom_site_U_iso_or_equiv
_atom_site_adp_type
_atom_site_occupancy
_atom_site_symmetry_multiplicity
_atom_site_calc_flag
_atom_site_refinement_flags
S1 S 0.25192(4) 0.6356(2) 0.37586(6) 0.0427(3) Uani 1 1 d .
C1 C 0.19423(12) 0.8246(8) 0.2830(2) 0.0299(8) Uani 1 1 d .
N1 N 0.14229(10) 0.8803(7) 0.28088(17) 0.0306(7) Uani 1 1 d .
H1 H 0.1173(12) 0.984(8) 0.232(2) 0.037 Uiso 1 1 d .
N2 N 0.19469(12) 0.9344(9) 0.20327(19) 0.0408(8) Uani 1 1 d .
H21 H 0.1632(14) 1.048(10) 0.159(2) 0.061 Uiso 1 1 d .
H22 H 0.2277(14) 0.872(9) 0.201(2) 0.061 Uiso 1 1 d .
C2 C 0.12058(13) 0.7742(8) 0.3400(2) 0.0285(7) Uani 1 1 d .
N3 N 0.06625(12) 0.8578(9) 0.31304(19) 0.0422(9) Uani 1 1 d .
H31 H 0.0488(14) 0.769(9) 0.352(2) 0.063 Uiso 1 1 d .
H32 H 0.0492(15) 0.970(10) 0.260(3) 0.063 Uiso 1 1 d .
N4 N 0.15138(13) 0.6014(9) 0.4196(2) 0.0441(8) Uani 1 1 d .
H41 H 0.1350(15) 0.546(10) 0.454(2) 0.066 Uiso 1 1 d .
H42 H 0.1912(15) 0.571(10) 0.443(2) 0.066 Uiso 1 1 d .
S21 S 0.28289(4) 0.4345(3) 0.12516(6) 0.0511(3) Uani 1 1 d .
C21 C 0.33911(13) 0.2573(9) 0.2231(2) 0.0367(9) Uani 1 1 d .
N21 N 0.38570(10) 0.1073(8) 0.22087(18) 0.0353(7) Uani 1 1 d .
H2 H 0.4119(13) 0.043(9) 0.271(2) 0.042 Uiso 1 1 d .
N22 N 0.34348(12) 0.2538(8) 0.3109(2) 0.0455(9) Uani 1 1 d .
H221 H 0.3727(15) 0.118(10) 0.365(3) 0.068 Uiso 1 1 d .
H222 H 0.3143(16) 0.350(10) 0.309(3) 0.068 Uiso 1 1 d .
C22 C 0.39413(14) 0.0286(9) 0.1430(2) 0.0386(9) Uani 1 1 d .
N23 N 0.44270(13) -0.1312(10) 0.1660(2) 0.0564(10) Uani 1 1 d .
H231 H 0.4576(17) -0.178(11) 0.125(3) 0.085 Uiso 1 1 d .
H232 H 0.4665(17) -0.164(12) 0.224(3) 0.085 Uiso 1 1 d .
N24 N 0.35757(13) 0.1057(10) 0.0521(2) 0.0510(9) Uani 1 1 d .
H241 H 0.3651(15) 0.044(11) -0.002(3) 0.077 Uiso 1 1 d .
H242 H 0.3244(17) 0.239(11) 0.035(3) 0.077 Uiso 1 1 d .
O1 O 0.40747(10) -0.2016(6) -0.05485(16) 0.0524(7) Uani 1 1 d .
O2 O 0.45215(9) -0.2670(6) -0.14236(15) 0.0457(7) Uani 1 1 d .
C3 C 0.44889(13) -0.1468(8) -0.0710(2) 0.0321(8) Uani 1 1 d .
C4 C 0.5000 0.0639(13) 0.0000 0.0365(13) Uani 1 2 d S
H4 H 0.4886(14) 0.187(9) 0.039(2) 0.055 Uiso 1 1 d .
O3 O -0.00178(9) 0.4755(6) 0.37132(15) 0.0461(7) Uani 1 1 d .
O4 O 0.08268(9) 0.4331(7) 0.51089(15) 0.0470(6) Uani 1 1 d .
C5 C 0.02967(13) 0.3696(8) 0.4583(2) 0.0322(8) Uani 1 1 d .
C6 C 0.0000 0.1565(14) 0.5000 0.0334(11) Uani 1 2 d S
H6 H -0.0290(12) 0.019(8) 0.444(2) 0.050 Uiso 1 1 d .

loop_
_atom_site_aniso_label
_atom_site_aniso_U_11
_atom_site_aniso_U_22
_atom_site_aniso_U_33
_atom_site_aniso_U_23
_atom_site_aniso_U_13
_atom_site_aniso_U_12
S1 0.0328(4) 0.0560(6) 0.0384(5) 0.0006(5) 0.0168(4) 0.0063(5)
C1 0.0263(16) 0.033(2) 0.0344(16) -0.0101(14) 0.0179(14) -0.0091(15)
N1 0.0251(14) 0.039(2) 0.0259(13) 0.0085(13) 0.0114(11) 0.0028(13)
N2 0.0313(16) 0.062(2) 0.0365(15) 0.0083(17) 0.0227(13) 0.0075(18)
C2 0.0344(18) 0.0297(19) 0.0216(15) -0.0004(15) 0.0139(14) -0.0010(16)
N3 0.0307(16) 0.064(3) 0.0403(16) 0.0186(16) 0.0240(14) 0.0164(16)
N4 0.0343(15) 0.065(2) 0.0407(17) 0.0146(17) 0.0241(13) 0.0045(18)
S21 0.0393(5) 0.0696(8) 0.0392(5) 0.0131(5) 0.0152(4) 0.0162(5)
C21 0.0292(17) 0.044(2) 0.0361(18) -0.0044(17) 0.0156(14) -0.0026(17)
N21 0.0217(14) 0.054(2) 0.0296(14) 0.0032(16) 0.0120(11) 0.0079(15)
N22 0.0383(17) 0.069(2) 0.0333(15) 0.0052(15) 0.0204(13) 0.0199(17)
C22 0.0414(19) 0.053(3) 0.0323(18) -0.0116(16) 0.0267(15) -0.0129(18)
N23 0.0473(19) 0.084(3) 0.0541(18) -0.008(2) 0.0377(16) 0.012(2)
N24 0.0501(18) 0.078(3) 0.0252(15) -0.0044(17) 0.0189(14) 0.0042(19)
O1 0.0433(14) 0.074(2) 0.0494(14) -0.0139(14) 0.0304(12) -0.0043(14)
O2 0.0508(14) 0.0578(18) 0.0337(12) -0.0117(12) 0.0248(11) -0.0066(13)
C3 0.0400(19) 0.032(2) 0.0190(14) 0.0074(15) 0.0103(14) 0.0090(17)
C4 0.050(3) 0.032(3) 0.033(3) 0.000 0.025(2) 0.000
O3 0.0362(13) 0.068(2) 0.0362(12) 0.0113(13) 0.0192(11) 0.0073(14)
O4 0.0294(12) 0.0751(18) 0.0382(12) -0.0062(14) 0.0179(10) -0.0112(14)
C5 0.0370(18) 0.036(2) 0.0309(16) -0.0030(16) 0.0226(15) 0.0088(17)
C6 0.037(3) 0.032(3) 0.041(3) 0.000 0.026(2) 0.000

loop_
_atom_type_symbol
_atom_type_description
_atom_type_scat_dispersion_real
_atom_type_scat_dispersion_imag
_atom_type_scat_source
C C 0.0033 0.0016 'International Tables Vol C Tables 4.2.6.8 and 6.1.1.4'
H H 0.0000 0.0000 'International Tables Vol C Tables 4.2.6.8 and 6.1.1.4'
N N 0.0061 0.0033 'International Tables Vol C Tables 4.2.6.8 and 6.1.1.4'
O O 0.0106 0.0060 'International Tables Vol C Tables 4.2.6.8 and 6.1.1.4'
S S 0.1246 0.1234 'International Tables Vol C Tables 4.2.6.8 and 6.1.1.4'

loop_
_geom_angle_atom_site_label_1
_geom_angle_atom_site_label_2
_geom_angle_atom_site_label_3
_geom_angle
_geom_angle_site_symmetry_1
_geom_angle_site_symmetry_3
N2 C1 N1 113.0(3) . .
N2 C1 S1 122.8(2) . .
N1 C1 S1 124.3(2) . .
C1 N1 C2 132.2(3) . .
C1 N1 H1 116(2) . .
C2 N1 H1 112(2) . .
C1 N2 H21 117(2) . .
C1 N2 H22 112(2) . .
H21 N2 H22 130(3) . .
N4 C2 N3 120.7(3) . .
N4 C2 N1 122.8(3) . .
N3 C2 N1 116.5(3) . .
C2 N3 H31 118(2) . .
C2 N3 H32 115(2) . .
H31 N3 H32 127(3) . .
C2 N4 H41 118(2) . .
C2 N4 H42 120(2) . .
H41 N4 H42 122(3) . .
N22 C21 N21 113.3(3) . .
N22 C21 S21 122.4(3) . .
N21 C21 S21 124.3(2) . .
C22 N21 C21 130.9(3) . .
C22 N21 H2 111(2) . .
C21 N21 H2 118(2) . .
C21 N22 H221 121(2) . .
C21 N22 H222 110(2) . .
H221 N22 H222 127(3) . .
N24 C22 N23 120.9(3) . .
N24 C22 N21 123.4(3) . .
N23 C22 N21 115.7(3) . .
C22 N23 H231 127(2) . .
C22 N23 H232 120(3) . .
H231 N23 H232 112(4) . .
C22 N24 H241 121(2) . .
C22 N24 H242 122(2) . .
H241 N24 H242 117(3) . .
O1 C3 O2 123.5(3) . .
O1 C3 C4 120.0(2) . .
O2 C3 C4 116.5(3) . .
C3 C4 C3 110.7(4) . 2_655
C3 C4 H4 109(2) . .
C3 C4 H4 107(2) 2_655 .
O4 C5 O3 124.1(3) . .
O4 C5 C6 118.9(2) . .
O3 C5 C6 117.0(2) . .
C5 C6 C5 109.5(4) . 2_556
C5 C6 H6 106.6(18) . .
C5 C6 H6 111.4(17) 2_556 .

loop_
_geom_bond_atom_site_label_1
_geom_bond_atom_site_label_2
_geom_bond_distance
_geom_bond_site_symmetry_2
S1 C1 1.672(3) .
C1 N2 1.317(4) .
C1 N1 1.360(3) .
N1 C2 1.362(3) .
N1 H1 0.83(3) .
N2 H21 0.90(3) .
N2 H22 0.91(3) .
C2 N4 1.298(4) .
C2 N3 1.312(4) .
N3 H31 0.99(4) .
N3 H32 0.84(4) .
N4 H41 0.86(3) .
N4 H42 0.93(3) .
S21 C21 1.668(3) .
C21 N22 1.307(4) .
C21 N21 1.377(4) .
N21 C22 1.365(4) .
N21 H2 0.79(3) .
N22 H221 0.98(4) .
N22 H222 0.85(4) .
C22 N24 1.292(4) .
C22 N23 1.310(4) .
N23 H231 0.91(4) .
N23 H232 0.81(4) .
N24 H241 0.98(4) .
N24 H242 0.94(4) .
O1 C3 1.245(3) .
O2 C3 1.249(3) .
C3 C4 1.511(4) .
C4 C3 1.511(4) 2_655
C4 H4 0.94(3) .
O3 C5 1.258(3) .
O4 C5 1.239(3) .
C5 C6 1.505(4) .
C6 C5 1.505(4) 2_556
C6 H6 0.99(3) .

loop_
_geom_hbond_atom_site_label_D
_geom_hbond_atom_site_label_H
_geom_hbond_atom_site_label_A
_geom_hbond_distance_DH
_geom_hbond_distance_HA
_geom_hbond_distance_DA
_geom_hbond_angle_DHA
_geom_hbond_site_symmetry_A
N1 H1 O2 0.83(3) 1.94(3) 2.746(3) 163(3) 4_565
N2 H21 O1 0.90(3) 2.03(4) 2.926(4) 178(3) 4_565
N2 H22 S21 0.91(3) 2.89(4) 3.697(3) 149(3) .
N3 H31 O3 0.99(4) 1.91(4) 2.825(4) 153(3) .
N3 H31 O4 0.99(4) 2.56(4) 3.356(4) 138(3) .
N3 H32 O2 0.84(4) 2.10(4) 2.880(4) 153(3) 4_565
N4 H41 O4 0.86(3) 2.01(4) 2.861(3) 169(3) .
N4 H42 S1 0.93(3) 2.30(3) 3.021(3) 135(3) .
N4 H42 S1 0.93(3) 3.02(3) 3.483(3) 112(3) 4_546
N21 H2 O3 0.79(3) 2.03(3) 2.758(3) 154(3) 3_545
N22 H221 O4 0.98(4) 1.85(4) 2.792(4) 161(3) 4_546
N22 H222 S1 0.85(4) 2.59(4) 3.394(3) 158(3) .
N23 H231 O2 0.91(4) 2.27(4) 2.995(4) 137(3) 2_655
N23 H231 O1 0.91(4) 2.43(4) 3.083(4) 129(3) .
N23 H232 O3 0.81(4) 2.09(4) 2.802(4) 147(4) 3_545
N24 H241 O1 0.98(4) 1.94(4) 2.851(4) 152(3) .
N24 H242 S21 0.94(4) 2.29(4) 3.009(3) 132(3) .
N24 H242 S21 0.94(4) 2.95(4) 3.399(3) 111(3) 4_545

loop_
_geom_torsion_atom_site_label_1
_geom_torsion_atom_site_label_2
_geom_torsion_atom_site_label_3
_geom_torsion_atom_site_label_4
_geom_torsion
_geom_torsion_site_symmetry_4
N2 C1 N1 C2 170.5(3) .
S1 C1 N1 C2 -9.2(5) .
C1 N1 C2 N4 5.0(5) .
C1 N1 C2 N3 -175.5(3) .
N22 C21 N21 C22 171.6(4) .
S21 C21 N21 C22 -9.6(6) .
C21 N21 C22 N24 4.1(6) .
C21 N21 C22 N23 -176.4(4) .
O1 C3 C4 C3 98.5(3) 2_655
O2 C3 C4 C3 -79.1(3) 2_655
O4 C5 C6 C5 95.7(3) 2_556
O3 C5 C6 C5 -83.6(3) 2_556
